data_4314157
loop_
_publ_author_name
'Ke-liang Pang'
'Dong Guo'
'Chun-ying Duan'
'Hong Mo'
'Qing-jin Meng'

_publ_contact_author_address
;
Coordination Chemistry Institute
The State Key Laboratory of Coordinaiton Chemistry
Nanjing University , Nanjing 210093
P. R. China
;
_publ_contact_author_email duancy@nju.edu.cn
_publ_contact_author_fax '00 86 25 331 4502'
_publ_contact_author_name 'Dr. Duan Chun-ying'
_publ_contact_author_phone '00 86 25 359 7006'
_publ_section_title
;
 Generation of an Equilibrating Collection of Crystalline Solids from a
 Dynamic Combinational Library
;
_journal_name_full 'Inorganic Chemistry'
_journal_page_first 5453
_journal_page_last 5455
_journal_paper_doi 10.1021/ic034176o
_journal_volume 42
_journal_year 2003
_chemical_formula_sum 'C10 H13 Cu N O6 S'
_chemical_formula_weight 338.81
_chemical_name_systematic
; 
 ? 
;
_space_group_IT_number 14
_symmetry_cell_setting monoclinic
_symmetry_space_group_name_Hall '-P 2ybc'
_symmetry_space_group_name_H-M 'P 1 21/c 1'
_atom_sites_solution_hydrogens geom
_atom_sites_solution_primary direct
_atom_sites_solution_secondary difmap
_audit_creation_method SHELXL-97
_cell_angle_alpha 90.00
_cell_angle_beta 97.797(2)
_cell_angle_gamma 90.00
_cell_formula_units_Z 4
_cell_length_a 13.8761(17)
_cell_length_b 5.5433(7)
_cell_length_c 16.389(2)
_cell_measurement_reflns_used 2814
_cell_measurement_temperature 293(2)
_cell_measurement_theta_max 27.40
_cell_measurement_theta_min 2.73
_cell_volume 1249.0(3)
_computing_cell_refinement 'Bruker SMART'
_computing_data_collection 'Bruker SMART'
_computing_data_reduction 'Bruker SAINT'
_computing_molecular_graphics 'Bruker SHELXTL'
_computing_publication_material 'Bruker SHELXTL'
_computing_structure_refinement 'Bruker SHELXTL'
_computing_structure_solution 'Bruker SHELXTL'
_diffrn_ambient_temperature 293(2)
_diffrn_measured_fraction_theta_full 0.999
_diffrn_measured_fraction_theta_max 0.999
_diffrn_measurement_device_type 'CCD area detector'
_diffrn_measurement_method 'phi and omega scans'
_diffrn_radiation_monochromator graphite
_diffrn_radiation_source 'fine-focus sealed tube'
_diffrn_radiation_type MoK\a
_diffrn_radiation_wavelength 0.71073
_diffrn_reflns_av_R_equivalents 0.0287
_diffrn_reflns_av_sigmaI/netI 0.0294
_diffrn_reflns_limit_h_max 14
_diffrn_reflns_limit_h_min -16
_diffrn_reflns_limit_k_max 6
_diffrn_reflns_limit_k_min -6
_diffrn_reflns_limit_l_max 19
_diffrn_reflns_limit_l_min -11
_diffrn_reflns_number 5869
_diffrn_reflns_theta_full 25.00
_diffrn_reflns_theta_max 25.00
_diffrn_reflns_theta_min 2.51
_exptl_absorpt_coefficient_mu 1.938
_exptl_absorpt_correction_T_max 0.6278
_exptl_absorpt_correction_T_min 0.4866
_exptl_absorpt_correction_type empirical
_exptl_absorpt_process_details SADABS
_exptl_crystal_colour blue
_exptl_crystal_density_diffrn 1.802
_exptl_crystal_density_method 'not measured'
_exptl_crystal_description block
_exptl_crystal_F_000 692
_exptl_crystal_size_max 0.35
_exptl_crystal_size_mid 0.30
_exptl_crystal_size_min 0.25
_refine_diff_density_max 0.681
_refine_diff_density_min -0.338
_refine_diff_density_rms 0.068
_refine_ls_extinction_method none
_refine_ls_goodness_of_fit_ref 1.108
_refine_ls_hydrogen_treatment mixed
_refine_ls_matrix_type full
_refine_ls_number_parameters 172
_refine_ls_number_reflns 2203
_refine_ls_number_restraints 0
_refine_ls_restrained_S_all 1.108
_refine_ls_R_factor_all 0.0404
_refine_ls_R_factor_gt 0.0337
_refine_ls_shift/su_max 0.001
_refine_ls_shift/su_mean 0.000
_refine_ls_structure_factor_coef Fsqd
_refine_ls_weighting_details 'calc w=1/[\s^2^(Fo^2^)+(0.0550P)^2^+0.0000P] where P=(Fo^2^+2Fc^2^)/3'
_refine_ls_weighting_scheme calc
_refine_ls_wR_factor_gt 0.0932
_refine_ls_wR_factor_ref 0.0959
_reflns_number_gt 1887
_reflns_number_total 2203
_reflns_threshold_expression >2sigma(I)
_cod_data_source_file ic034176osi20030417_050415_3.cif
_cod_data_source_block Compound_3
_cod_depositor_comments
;
The following automatic conversions were performed:

'_symmetry_cell_setting' value 'Monoclinic' changed to 'monoclinic'
according to the built-in table from CIF Core dictionary named
'cif_core.dic' version 2.4.1 from 2010-06-29.

Automatic conversion script
Id: cif_fix_values 1646 2011-03-28 12:23:43Z adriana 
;
_cod_database_code 4314157

loop_
_symmetry_equiv_pos_as_xyz
'x, y, z'
'-x, y+1/2, -z+1/2'
'-x, -y, -z'
'x, -y-1/2, z-1/2'

loop_
_atom_site_label
_atom_site_type_symbol
_atom_site_fract_x
_atom_site_fract_y
_atom_site_fract_z
_atom_site_U_iso_or_equiv
_atom_site_adp_type
_atom_site_occupancy
_atom_site_symmetry_multiplicity
_atom_site_calc_flag
_atom_site_refinement_flags
_atom_site_disorder_assembly
_atom_site_disorder_group
Cu1 Cu 0.33790(3) 0.25409(6) 0.35427(2) 0.03521(16) Uani 1 1 d . . .
S1 S 0.14825(6) 0.09110(15) 0.54322(5) 0.0467(2) Uani 1 1 d . . .
O1W O 0.40241(15) 0.3411(4) 0.26070(12) 0.0430(5) Uani 1 1 d . . .
H1WA H 0.3968 0.4864 0.2442 0.052 Uiso 1 1 d R . .
H1WB H 0.4629 0.3104 0.2701 0.052 Uiso 1 1 d R . .
O2W O 0.46590(14) 0.0018(4) 0.39305(13) 0.0474(6) Uani 1 1 d . . .
H2WA H 0.5155 0.0563 0.4236 0.057 Uiso 1 1 d R . .
H2WB H 0.4464 -0.1365 0.4061 0.057 Uiso 1 1 d R . .
O3W O 0.39727(16) 0.7855(3) 0.20837(13) 0.0430(5) Uani 1 1 d . . .
H3WA H 0.3821 0.8072 0.1569 0.052 Uiso 1 1 d R . .
H3WB H 0.3558 0.8758 0.2270 0.052 Uiso 1 1 d R . .
O1 O 0.26414(14) 0.0106(4) 0.28984(11) 0.0393(5) Uani 1 1 d . . .
O2 O 0.38557(15) 0.5404(3) 0.42305(12) 0.0405(5) Uani 1 1 d . . .
O3 O 0.37377(17) 0.7172(4) 0.54284(14) 0.0459(6) Uani 1 1 d . . .
N1 N 0.26990(18) 0.1927(5) 0.44481(15) 0.0392(6) Uani 1 1 d . . .
C1 C 0.19786(19) -0.1334(5) 0.31278(17) 0.0345(7) Uani 1 1 d . . .
C2 C 0.1622(2) -0.3216(6) 0.2595(2) 0.0468(8) Uani 1 1 d . . .
H2A H 0.1868 -0.3394 0.2098 0.056 Uiso 1 1 calc R . .
C3 C 0.0930(2) -0.4783(6) 0.2780(2) 0.0547(9) Uani 1 1 d . . .
H3A H 0.0715 -0.6009 0.2412 0.066 Uiso 1 1 calc R . .
C4 C 0.0541(2) -0.4568(6) 0.3512(2) 0.0525(9) Uani 1 1 d . . .
H4A H 0.0063 -0.5630 0.3637 0.063 Uiso 1 1 calc R . .
C5 C 0.0870(2) -0.2784(6) 0.4042(2) 0.0440(8) Uani 1 1 d . . .
H5A H 0.0606 -0.2636 0.4532 0.053 Uiso 1 1 calc R . .
C6 C 0.15901(19) -0.1157(5) 0.38827(17) 0.0359(7) Uani 1 1 d . . .
C7 C 0.19646(19) 0.0577(5) 0.44998(17) 0.0325(6) Uani 1 1 d . . .
C8 C 0.2261(3) 0.3496(7) 0.5706(2) 0.0546(9) Uani 1 1 d . . .
H8A H 0.1908 0.4990 0.5579 0.066 Uiso 1 1 calc R . .
H8B H 0.2511 0.3475 0.6288 0.066 Uiso 1 1 calc R . .
C9 C 0.3067(3) 0.3247(6) 0.5196(2) 0.0463(8) Uani 1 1 d . . .
H9A H 0.3568 0.2236 0.5508 0.056 Uiso 1 1 calc R . .
C10 C 0.3574(2) 0.5497(5) 0.49352(18) 0.0352(6) Uani 1 1 d . . .

loop_
_atom_site_aniso_label
_atom_site_aniso_U_11
_atom_site_aniso_U_22
_atom_site_aniso_U_33
_atom_site_aniso_U_23
_atom_site_aniso_U_13
_atom_site_aniso_U_12
Cu1 0.0442(3) 0.0318(2) 0.0318(2) -0.00174(14) 0.01311(18) -0.00400(15)
S1 0.0486(5) 0.0556(5) 0.0398(5) -0.0051(4) 0.0194(4) -0.0098(4)
O1W 0.0565(13) 0.0355(11) 0.0408(12) 0.0081(10) 0.0201(10) 0.0017(10)
O2W 0.0443(12) 0.0397(12) 0.0571(14) 0.0119(10) 0.0023(10) -0.0065(10)
O3W 0.0550(14) 0.0403(12) 0.0361(12) 0.0020(9) 0.0153(10) 0.0096(9)
O1 0.0448(11) 0.0401(11) 0.0346(11) -0.0073(9) 0.0108(9) -0.0054(10)
O2 0.0524(12) 0.0353(11) 0.0361(11) -0.0033(9) 0.0143(10) -0.0069(9)
O3 0.0602(15) 0.0409(13) 0.0375(12) -0.0065(10) 0.0102(11) -0.0113(10)
N1 0.0454(15) 0.0411(14) 0.0337(14) -0.0063(11) 0.0150(12) -0.0090(12)
C1 0.0326(15) 0.0336(16) 0.0367(16) -0.0017(13) 0.0028(13) 0.0032(12)
C2 0.0511(19) 0.0463(18) 0.0428(19) -0.0110(15) 0.0052(15) -0.0020(15)
C3 0.055(2) 0.0454(19) 0.060(2) -0.0144(17) -0.0043(18) -0.0093(16)
C4 0.0403(18) 0.051(2) 0.066(2) 0.0002(18) 0.0041(16) -0.0115(15)
C5 0.0364(17) 0.051(2) 0.0447(19) -0.0004(15) 0.0061(14) -0.0054(14)
C6 0.0314(15) 0.0358(17) 0.0404(17) -0.0009(13) 0.0042(13) 0.0023(12)
C7 0.0317(14) 0.0342(15) 0.0329(15) 0.0030(12) 0.0091(12) 0.0056(12)
C8 0.068(2) 0.060(2) 0.0391(18) -0.0063(17) 0.0193(17) -0.0163(19)
C9 0.058(2) 0.0449(18) 0.0378(18) -0.0066(15) 0.0148(15) -0.0075(16)
C10 0.0397(16) 0.0301(16) 0.0354(16) 0.0026(13) 0.0030(13) 0.0018(12)

loop_
_atom_type_symbol
_atom_type_description
_atom_type_scat_dispersion_real
_atom_type_scat_dispersion_imag
_atom_type_scat_source
C C 0.0033 0.0016 'International Tables Vol C Tables 4.2.6.8 and 6.1.1.4'
H H 0.0000 0.0000 'International Tables Vol C Tables 4.2.6.8 and 6.1.1.4'
N N 0.0061 0.0033 'International Tables Vol C Tables 4.2.6.8 and 6.1.1.4'
Cu Cu 0.3201 1.2651 'International Tables Vol C Tables 4.2.6.8 and 6.1.1.4'
S S 0.1246 0.1234 'International Tables Vol C Tables 4.2.6.8 and 6.1.1.4'
O O 0.0106 0.0060 'International Tables Vol C Tables 4.2.6.8 and 6.1.1.4'

loop_
_geom_angle_atom_site_label_1
_geom_angle_atom_site_label_2
_geom_angle_atom_site_label_3
_geom_angle
_geom_angle_site_symmetry_1
_geom_angle_site_symmetry_3
_geom_angle_publ_flag
N1 Cu1 O1 91.12(9) . . ?
N1 Cu1 O1W 175.53(9) . . ?
O1 Cu1 O1W 90.50(9) . . ?
N1 Cu1 O2 82.14(9) . . ?
O1 Cu1 O2 167.17(8) . . ?
O1W Cu1 O2 95.46(9) . . ?
N1 Cu1 O2W 97.08(10) . . ?
O1 Cu1 O2W 93.39(8) . . ?
O1W Cu1 O2W 86.98(8) . . ?
O2 Cu1 O2W 98.25(8) . . ?
C7 S1 C8 90.79(14) . . ?
C1 O1 Cu1 127.76(18) . . ?
C10 O2 Cu1 115.12(18) . . ?
C7 N1 C9 115.5(3) . . ?
C7 N1 Cu1 130.1(2) . . ?
C9 N1 Cu1 114.41(19) . . ?
O1 C1 C2 118.4(3) . . ?
O1 C1 C6 124.9(3) . . ?
C2 C1 C6 116.7(3) . . ?
C3 C2 C1 122.3(3) . . ?
C2 C3 C4 120.5(3) . . ?
C5 C4 C3 118.8(3) . . ?
C4 C5 C6 122.6(3) . . ?
C5 C6 C1 119.0(3) . . ?
C5 C6 C7 119.9(3) . . ?
C1 C6 C7 121.0(2) . . ?
N1 C7 C6 124.0(3) . . ?
N1 C7 S1 113.4(2) . . ?
C6 C7 S1 122.5(2) . . ?
C9 C8 S1 104.8(2) . . ?
N1 C9 C8 108.3(3) . . ?
N1 C9 C10 107.3(3) . . ?
C8 C9 C10 119.5(3) . . ?
O3 C10 O2 125.1(3) . . ?
O3 C10 C9 119.0(3) . . ?
O2 C10 C9 115.7(3) . . ?

loop_
_geom_bond_atom_site_label_1
_geom_bond_atom_site_label_2
_geom_bond_distance
_geom_bond_site_symmetry_2
_geom_bond_publ_flag
Cu1 N1 1.894(2) . ?
Cu1 O1 1.9211(19) . ?
Cu1 O1W 1.9385(19) . ?
Cu1 O2 2.006(2) . ?
Cu1 O2W 2.282(2) . ?
S1 C7 1.759(3) . ?
S1 C8 1.814(4) . ?
O1 C1 1.311(3) . ?
O2 C10 1.270(3) . ?
O3 C10 1.232(3) . ?
N1 C7 1.276(4) . ?
N1 C9 1.460(4) . ?
C1 C2 1.406(4) . ?
C1 C6 1.418(4) . ?
C2 C3 1.360(5) . ?
C3 C4 1.386(5) . ?
C4 C5 1.354(5) . ?
C5 C6 1.397(4) . ?
C6 C7 1.440(4) . ?
C8 C9 1.490(4) . ?
C9 C10 1.521(4) . ?
